data_1510646
loop_
_publ_author_name
'Puettmann, C.'
'Krebs, B.'
'Jansen, C.'
'Kueper, J.'
'Hammerschmidt, A.'

_publ_section_title
;
 Cs2 B2 S4 - Ein Salz der dimeren Metathioborsaeure
;
_journal_name_full 'Zeitschrift fuer Anorganische und Allgemeine Chemie'
_journal_page_first 1330
_journal_page_last 1337
_journal_paper_doi 10.1002/zaac.19956210810
_journal_volume 621
_journal_year 1995
_chemical_formula_sum 'B2 Cs2 S4'
_chemical_name_systematic 'Cs2 (B2 S4)'
_space_group_IT_number 139
_symmetry_space_group_name_Hall '-I 4 2'
_symmetry_space_group_name_H-M 'I 4/m m m'
_cell_angle_alpha 90
_cell_angle_beta 90
_cell_angle_gamma 90
_cell_formula_units_Z 2
_cell_length_a 5.141
_cell_length_b 5.141
_cell_length_c 17.868
_cell_volume 472.249
_citation_journal_id_ASTM ZAACAB
_cod_data_source_file boron_129.cif
_cod_data_source_block B2Cs2S4
_cod_original_cell_volume 472.2491
_cod_database_code 1510646

loop_
_symmetry_equiv_pos_as_xyz
x,y,z
-y,x,z
-x,-y,z
y,-x,z
x,-y,-z
y,x,-z
-x,y,-z
-y,-x,-z
-x,-y,-z
y,-x,-z
x,y,-z
-y,x,-z
-x,y,z
-y,-x,z
x,-y,z
y,x,z
x+1/2,y+1/2,z+1/2
-y+1/2,x+1/2,z+1/2
-x+1/2,-y+1/2,z+1/2
y+1/2,-x+1/2,z+1/2
x+1/2,-y+1/2,-z+1/2
y+1/2,x+1/2,-z+1/2
-x+1/2,y+1/2,-z+1/2
-y+1/2,-x+1/2,-z+1/2
-x+1/2,-y+1/2,-z+1/2
y+1/2,-x+1/2,-z+1/2
x+1/2,y+1/2,-z+1/2
-y+1/2,x+1/2,-z+1/2
-x+1/2,y+1/2,z+1/2
-y+1/2,-x+1/2,z+1/2
x+1/2,-y+1/2,z+1/2
y+1/2,x+1/2,z+1/2

loop_
_atom_site_label
_atom_site_type_symbol
_atom_site_fract_x
_atom_site_fract_y
_atom_site_fract_z
_atom_site_occupancy
_atom_site_U_iso_or_equiv
Cs1 Cs+1 0 0 0.14053 1 0.0
S2 S-2 0.2211 0.5 0 0.5 0.0
S1 S-2 0.5 0.5 0.1639 1 0.0
B1 B+3 0.5 0.5 0.0658 1 0.0
